data_7719300
loop_
_publ_author_name
'Li, Hao'
'Xu, Yanan'
'Zhang, Shiyue'
'Gu, Pengliang'
'Hu, Qing'
'Zhang, Yu'
'Wang, Wenkai'
'Shi, Zhan'
'Fu, Xinyi'
'Du, Hongbin'

_publ_section_title
;
 Structure-directing synthesis of two germanate cages featuring odd-member
 ring windows.
;
_journal_issue 36
_journal_name_full 'Dalton transactions (Cambridge, England : 2003)'
_journal_page_first 13775
_journal_page_last 13782
_journal_paper_doi 10.1039/d5dt01561h
_journal_volume 54
_journal_year 2025
_chemical_formula_moiety 'F2 Ge14 O32'
_chemical_formula_sum 'F2 Ge14 O32'
_chemical_formula_weight 1566.26
_space_group_crystal_system trigonal
_space_group_IT_number 148
_space_group_name_Hall '-R 3'
_space_group_name_H-M_alt 'R -3 :H'
_atom_sites_solution_primary iterative
_audit_block_doi 10.25505/fiz.icsd.cc2nwqcn
_audit_creation_date 2025-05-05
_audit_creation_method
;
Olex2 1.2
(compiled 2018.05.29 svn.r3508 for OlexSys, GUI svn.r5506)
;
_audit_update_record
;
2025-07-03 deposited with the CCDC.	2025-08-22 downloaded from the CCDC.
;
_cell_angle_alpha 90
_cell_angle_beta 90
_cell_angle_gamma 120
_cell_formula_units_Z 18
_cell_length_a 26.7307(11)
_cell_length_b 26.7307(11)
_cell_length_c 55.136(3)
_cell_measurement_reflns_used 5978
_cell_measurement_temperature 193.00
_cell_measurement_theta_max 50.29
_cell_measurement_theta_min 2.88
_cell_volume 34118(3)
_computing_cell_refinement 'SAINT V8.41 (?, 2016)'
_computing_data_collection 'APEX6 V2024.9-0 (Bruker, 2024)'
_computing_data_reduction 'SAINT V8.41 (?, 2016)'
_computing_molecular_graphics 'Olex2 (Dolomanov et al., 2009)'
_computing_publication_material 'Olex2 (Dolomanov et al., 2009)'
_computing_structure_refinement 'olex2.refine (Bourhis et al., 2015)'
_computing_structure_solution 'olex2.solve (Bourhis et al., 2015)'
_diffrn_ambient_temperature 193.0
_diffrn_detector CPAD
_diffrn_detector_area_resol_mean 7.41
_diffrn_detector_type 'Bruker PHOTON II'
_diffrn_measured_fraction_theta_full 0.999
_diffrn_measured_fraction_theta_max 0.999
_diffrn_measurement_device 'four-circle diffractometer'
_diffrn_measurement_device_type 'Bruker APEX-II CCD'
_diffrn_measurement_method '\f and \w scans'
_diffrn_measurement_specimen_support 'nylon loop'
_diffrn_radiation_monochromator 'Helios Multi-layer Optic'
_diffrn_radiation_probe x-ray
_diffrn_radiation_type GaK\a
_diffrn_radiation_wavelength 1.34139
_diffrn_reflns_av_R_equivalents 0.1487
_diffrn_reflns_av_unetI/netI 0.1259
_diffrn_reflns_Laue_measured_fraction_full 0.999
_diffrn_reflns_Laue_measured_fraction_max 0.999
_diffrn_reflns_limit_h_max 30
_diffrn_reflns_limit_h_min -21
_diffrn_reflns_limit_k_max 31
_diffrn_reflns_limit_k_min -26
_diffrn_reflns_limit_l_max 64
_diffrn_reflns_limit_l_min -64
_diffrn_reflns_number 67934
_diffrn_reflns_point_group_measured_fraction_full 0.999
_diffrn_reflns_point_group_measured_fraction_max 0.999
_diffrn_reflns_theta_full 52.096
_diffrn_reflns_theta_max 52.096
_diffrn_reflns_theta_min 2.168
_diffrn_source MetalJet
_diffrn_source_current 3.57
_diffrn_source_power 0.2487933
_diffrn_source_type 'Liquid Metal source'
_diffrn_source_voltage 69.69
_diffrn_standards_number 0
_exptl_absorpt_coefficient_mu 4.384
_exptl_absorpt_correction_T_max 0.7512
_exptl_absorpt_correction_T_min 0.6223
_exptl_absorpt_correction_type none
_exptl_absorpt_process_details
;
SADABS-2016/2 (Bruker,2016/2) was used for absorption correction.
wR2(int) was 0.1152 before and 0.0637 after correction.
The Ratio of minimum to maximum transmission is 0.8284.
The \l/2 correction factor is Not present.
;
_exptl_crystal_density_diffrn 1.372
_exptl_crystal_description block
_exptl_crystal_F_000 12996
_exptl_crystal_size_max 0.13
_exptl_crystal_size_mid 0.11
_exptl_crystal_size_min 0.09
_refine_diff_density_max 2.151
_refine_diff_density_min -1.174
_refine_diff_density_rms 0.138
_refine_ls_extinction_method none
_refine_ls_goodness_of_fit_ref 0.917
_refine_ls_hydrogen_treatment undef
_refine_ls_matrix_type full
_refine_ls_number_parameters 433
_refine_ls_number_reflns 12945
_refine_ls_number_restraints 6
_refine_ls_restrained_S_all 0.920
_refine_ls_R_factor_all 0.1667
_refine_ls_R_factor_gt 0.0903
_refine_ls_shift/su_max 0.000
_refine_ls_shift/su_mean 0.000
_refine_ls_structure_factor_coef Fsqd
_refine_ls_weighting_details 'w=1/[\s^2^(Fo^2^)+(0.1722P)^2^] where P=(Fo^2^+2Fc^2^)/3'
_refine_ls_weighting_scheme calc
_refine_ls_wR_factor_gt 0.2615
_refine_ls_wR_factor_ref 0.3135
_reflns_Friedel_coverage 0.000
_reflns_number_gt 4456
_reflns_number_total 12945
_reflns_threshold_expression 'I > 2\s(I)'
_cod_data_source_file d5dt01561h2.cif
_cod_data_source_block 6969_1_0m
_cod_depositor_comments
;
The following automatic conversions were performed:

data item '_diffrn_radiation_probe' value 'X-ray' was changed to
'x-ray' in accordance with the
/home/data/users/saulius/crontab/automatic-downloads/rss-feeds/RSC/lib/dictionaries/cif_core.dic
dictionary named 'cif_core.dic' version 2.4.2 last updated on
2011-04-26.

Automatic conversion script
Id: cif_fix_values 8170 2020-07-09 18:12:32Z antanas 

 Adding full bibliography for 7719300--7719301.cif.
;
_cod_original_sg_symbol_H-M 'R -3'
_cod_database_code 7719300
_shelx_shelxl_version_number 2019/3
_shelx_space_group_comment
;
The symmetry employed for this shelxl refinement is uniquely defined
by the following loop, which should always be used as a source of
symmetry information in preference to the above space-group names.
They are only intended as comments.
;
_shelx_estimated_absorpt_t_max 0.694
_shelx_estimated_absorpt_t_min 0.600
_olex2_refinement_description
;
1. Uiso/Uaniso restraints and constraints
Uanis(O22) \\sim Ueq: with sigma of 0.01 and sigma for terminal atoms of 0.02
;
_smtbx_masks_void_probe_radius 1.2
_smtbx_masks_void_truncation_radius 1.2
_olex2_submission_special_instructions 'No special instructions were received'
_site XU

loop_
_space_group_symop_operation_xyz
'x, y, z'
'-y, x-y, z'
'-x+y, -x, z'
'x+2/3, y+1/3, z+1/3'
'-y+2/3, x-y+1/3, z+1/3'
'-x+y+2/3, -x+1/3, z+1/3'
'x+1/3, y+2/3, z+2/3'
'-y+1/3, x-y+2/3, z+2/3'
'-x+y+1/3, -x+2/3, z+2/3'
'-x, -y, -z'
'y, -x+y, -z'
'x-y, x, -z'
'-x+2/3, -y+1/3, -z+1/3'
'y+2/3, -x+y+1/3, -z+1/3'
'x-y+2/3, x+1/3, -z+1/3'
'-x+1/3, -y+2/3, -z+2/3'
'y+1/3, -x+y+2/3, -z+2/3'
'x-y+1/3, x+2/3, -z+2/3'

loop_
_atom_site_label
_atom_site_type_symbol
_atom_site_fract_x
_atom_site_fract_y
_atom_site_fract_z
_atom_site_U_iso_or_equiv
_atom_site_adp_type
_atom_site_occupancy
_atom_site_site_symmetry_order
_atom_site_calc_flag
_atom_site_refinement_flags_posn
_atom_site_refinement_flags_adp
_atom_site_refinement_flags_occupancy
_atom_site_disorder_assembly
_atom_site_disorder_group
Ge4 Ge 0.62599(8) 0.44524(8) 0.24021(3) 0.0862(6) Uani 1 1 d . . . . .
Ge9 Ge 0.40201(8) 0.13691(9) 0.33322(3) 0.0943(6) Uani 1 1 d . . . . .
Ge6 Ge 0.49817(9) 0.22601(9) 0.20475(3) 0.1010(6) Uani 1 1 d . . . . .
Ge5 Ge 0.53282(9) 0.35788(9) 0.20470(3) 0.1005(6) Uani 1 1 d . . . . .
Ge3 Ge 0.50526(10) 0.43438(10) 0.23580(4) 0.1125(7) Uani 1 1 d . . . . .
Ge7 Ge 0.42287(9) 0.11997(10) 0.23575(4) 0.1122(7) Uani 1 1 d . . . . .
Ge11 Ge 0.34473(9) 0.10247(10) 0.38332(4) 0.1093(7) Uani 1 1 d . . . . .
Ge2 Ge 0.61635(11) 0.46528(11) 0.17572(3) 0.1180(8) Uani 1 1 d . . . . .
Ge8 Ge 0.35002(9) 0.08648(10) 0.28319(4) 0.1181(8) Uani 1 1 d . . . . .
Ge10 Ge 0.37712(9) 0.01336(9) 0.31756(4) 0.1148(7) Uani 1 1 d . . . . .
Ge14 Ge 0.31420(9) 0.17105(11) 0.34889(4) 0.1171(7) Uani 1 1 d . . . . .
Ge1 Ge 0.58731(13) 0.53703(12) 0.20472(4) 0.1302(9) Uani 1 1 d . . . . .
Ge13 Ge 0.25008(9) 0.06263(11) 0.31693(4) 0.1245(8) Uani 1 1 d . . . . .
Ge12 Ge 0.27750(9) -0.00353(10) 0.35012(5) 0.1295(9) Uani 1 1 d . . . . .
F1 F 0.6389(3) 0.4129(3) 0.26738(11) 0.0724(19) Uani 1 1 d . . . . .
F2 F 0.4785(3) 0.1951(3) 0.33287(12) 0.083(2) Uani 1 1 d . . . . .
O8 O 0.5831(4) 0.3705(4) 0.22695(14) 0.083(3) Uani 1 1 d . . . . .
O14 O 0.5499(4) 0.2424(4) 0.22700(14) 0.088(3) Uani 1 1 d . . . . .
O18 O 0.4021(4) 0.1440(4) 0.30002(17) 0.107(3) Uani 1 1 d . . . . .
O00K O 0.4255(4) 0.0799(3) 0.32980(16) 0.087(3) Uani 1 1 d . . . . .
O11 O 0.5586(4) 0.4369(4) 0.25456(14) 0.088(3) Uani 1 1 d . . . . .
O31 O 0.3214(4) 0.0786(5) 0.33380(17) 0.113(4) Uani 1 1 d . . . . .
O16 O 0.4833(4) 0.1481(4) 0.25499(15) 0.105(3) Uani 1 1 d . . . . .
O4 O 0.6121(4) 0.4776(4) 0.21091(16) 0.095(3) Uani 1 1 d . . . . .
O25 O 0.3127(5) 0.1396(5) 0.37901(16) 0.110(3) Uani 1 1 d . . . . .
O7 O 0.5657(5) 0.3921(5) 0.17741(18) 0.122(4) Uani 1 1 d . . . . .
O24 O 0.3832(3) 0.1869(5) 0.33566(15) 0.117(4) Uani 1 1 d . . . . .
O2 O 0.6477(5) 0.5907(5) 0.2195(2) 0.125(4) Uani 1 1 d . . . . .
O28 O 0.4072(4) 0.1315(5) 0.36613(18) 0.110(3) Uani 1 1 d . . . . .
O5 O 0.6184(5) 0.4629(5) 0.14298(15) 0.118(4) Uani 1 1 d . . . . .
O6 O 0.6894(5) 0.4838(5) 0.17687(17) 0.131(4) Uani 1 1 d . . . . .
O1 O 0.5682(6) 0.5871(5) 0.19340(19) 0.125(4) Uani 1 1 d . . . . .
O22 O 0.2519(3) 0.1201(5) 0.3281(2) 0.109(3) Uani 1 1 d . U . . .
O9 O 0.4828(5) 0.3779(4) 0.21436(17) 0.102(3) Uani 1 1 d . . . . .
O13 O 0.4909(4) 0.2845(5) 0.1973(2) 0.120(4) Uani 1 1 d . . . . .
O23 O 0.1797(4) 0.0414(4) 0.3038(2) 0.107(3) Uani 1 1 d . . . . .
O15 O 0.4282(4) 0.1709(5) 0.21461(19) 0.109(3) Uani 1 1 d . . . . .
O19 O 0.3530(5) 0.0206(4) 0.2903(2) 0.129(4) Uani 1 1 d . . . . .
O17 O 0.3598(4) 0.1010(5) 0.25186(18) 0.119(4) Uani 1 1 d . . . . .
O20 O 0.2793(5) 0.0713(6) 0.2872(2) 0.132(4) Uani 1 1 d . . . . .
O32 O 0.2286(5) -0.0724(5) 0.3629(2) 0.133(4) Uani 1 1 d . . . . .
O30 O 0.3589(4) 0.1105(5) 0.41400(17) 0.122(4) Uani 1 1 d . . . . .
O3 O 0.5948(6) 0.5183(5) 0.1749(2) 0.135(5) Uani 1 1 d . . . . .
O29 O 0.2999(5) 0.0283(4) 0.3788(2) 0.130(4) Uani 1 1 d . . . . .
O21 O 0.2226(5) 0.0001(5) 0.3346(2) 0.140(5) Uani 1 1 d . . . . .
O12 O 0.5216(5) 0.4963(5) 0.22156(19) 0.119(4) Uani 1 1 d . . . . .
O33 O 0.3201(5) -0.0292(5) 0.3364(2) 0.121(4) Uani 1 1 d . . . . .
O26 O 0.3075(4) 0.2244(4) 0.35318(17) 0.097(3) Uani 1 1 d . . . . .

loop_
_atom_site_aniso_label
_atom_site_aniso_U_11
_atom_site_aniso_U_22
_atom_site_aniso_U_33
_atom_site_aniso_U_23
_atom_site_aniso_U_13
_atom_site_aniso_U_12
Ge4 0.1186(14) 0.1025(13) 0.0528(10) 0.0113(9) -0.0006(9) 0.0668(12)
Ge9 0.0683(11) 0.1059(15) 0.0781(13) 0.0030(10) -0.0001(9) 0.0205(11)
Ge6 0.1050(15) 0.1224(16) 0.0633(12) -0.0052(11) -0.0152(10) 0.0477(13)
Ge5 0.1236(16) 0.1323(17) 0.0612(12) 0.0011(11) -0.0149(11) 0.0758(14)
Ge3 0.1409(18) 0.158(2) 0.0761(13) 0.0126(13) -0.0085(12) 0.1025(16)
Ge7 0.1009(15) 0.1235(17) 0.0727(13) -0.0093(12) -0.0141(11) 0.0263(12)
Ge11 0.0860(13) 0.1165(16) 0.0966(16) 0.0144(12) 0.0124(11) 0.0290(12)
Ge2 0.164(2) 0.1396(19) 0.0643(13) 0.0155(12) -0.0085(12) 0.0862(18)
Ge8 0.0826(13) 0.1420(19) 0.0911(15) -0.0157(13) -0.0156(11) 0.0271(12)
Ge10 0.1035(15) 0.1037(15) 0.0967(15) 0.0017(12) -0.0034(12) 0.0215(12)
Ge14 0.0886(14) 0.1319(19) 0.1151(17) 0.0045(14) 0.0041(12) 0.0433(13)
Ge1 0.187(3) 0.148(2) 0.0913(16) 0.0219(15) -0.0138(16) 0.111(2)
Ge13 0.0840(14) 0.139(2) 0.1180(18) -0.0027(15) -0.0103(12) 0.0316(13)
Ge12 0.0934(15) 0.1181(17) 0.1261(19) 0.0095(14) 0.0048(14) 0.0148(13)
F1 0.099(5) 0.102(5) 0.045(4) 0.020(3) 0.003(3) 0.072(4)
F2 0.051(4) 0.103(5) 0.069(5) -0.007(4) 0.000(3) 0.019(4)
O8 0.111(7) 0.095(6) 0.050(5) 0.005(5) -0.011(5) 0.056(6)
O14 0.092(6) 0.114(7) 0.049(5) -0.011(5) -0.018(5) 0.046(6)
O18 0.069(6) 0.128(8) 0.085(7) -0.040(6) -0.032(5) 0.020(6)
O00K 0.090(6) 0.065(5) 0.089(7) -0.012(5) -0.014(5) 0.027(5)
O11 0.115(7) 0.137(8) 0.049(5) 0.001(5) -0.012(5) 0.091(7)
O31 0.055(5) 0.126(8) 0.092(7) 0.014(6) -0.005(5) -0.003(5)
O16 0.093(7) 0.125(8) 0.051(5) -0.018(5) -0.017(5) 0.018(6)
O4 0.152(9) 0.117(7) 0.061(6) 0.018(5) -0.011(6) 0.101(7)
O25 0.118(8) 0.128(9) 0.056(6) 0.013(6) 0.036(6) 0.041(7)
O7 0.163(11) 0.131(10) 0.083(8) -0.011(7) -0.019(7) 0.083(9)
O24 0.045(5) 0.159(10) 0.052(6) 0.019(6) 0.000(4) -0.020(6)
O2 0.158(11) 0.126(9) 0.128(9) 0.061(8) 0.012(8) 0.099(9)
O28 0.087(7) 0.127(9) 0.086(7) 0.022(6) 0.027(6) 0.031(6)
O5 0.190(11) 0.186(11) 0.029(5) 0.005(6) -0.014(6) 0.132(10)
O6 0.148(11) 0.154(10) 0.055(6) 0.025(6) 0.006(6) 0.049(8)
O1 0.199(12) 0.140(9) 0.096(8) 0.029(7) -0.019(8) 0.130(9)
O22 0.043(4) 0.119(7) 0.173(8) 0.003(6) 0.010(5) 0.045(5)
O9 0.127(8) 0.124(8) 0.075(7) -0.008(6) -0.015(6) 0.077(7)
O13 0.101(8) 0.157(11) 0.096(8) -0.027(7) -0.025(6) 0.060(8)
O23 0.050(5) 0.127(8) 0.120(9) -0.006(6) -0.026(5) 0.026(5)
O15 0.061(6) 0.125(9) 0.119(9) -0.037(7) -0.013(5) 0.031(6)
O19 0.108(8) 0.086(7) 0.162(11) 0.037(7) -0.005(8) 0.026(6)
O17 0.093(7) 0.169(11) 0.073(7) -0.012(7) -0.010(6) 0.049(7)
O20 0.100(8) 0.197(12) 0.084(8) -0.023(8) -0.014(6) 0.063(8)
O32 0.108(8) 0.107(8) 0.114(9) 0.016(7) 0.004(7) 0.001(7)
O30 0.101(8) 0.146(10) 0.055(6) 0.017(6) 0.015(5) 0.013(7)
O3 0.199(13) 0.162(11) 0.103(9) -0.034(8) -0.049(8) 0.133(10)
O29 0.123(9) 0.092(8) 0.099(8) 0.008(6) 0.014(7) -0.003(7)
O21 0.100(8) 0.150(11) 0.158(11) 0.072(9) 0.043(8) 0.053(8)
O12 0.167(11) 0.111(8) 0.094(8) 0.014(7) -0.001(7) 0.080(8)
O33 0.101(8) 0.125(9) 0.125(9) 0.009(7) 0.035(7) 0.046(7)
O26 0.104(7) 0.049(5) 0.093(7) 0.019(5) -0.013(5) 0.003(5)

loop_
_atom_type_symbol
_atom_type_description
_atom_type_scat_dispersion_real
_atom_type_scat_dispersion_imag
_atom_type_scat_source
F F 0.0583 0.0400 'International Tables Vol C Tables 4.2.6.8 and 6.1.1.4'
Ge Ge -1.5187 0.6907 'International Tables Vol C Tables 4.2.6.8 and 6.1.1.4'
O O 0.0389 0.0241 'International Tables Vol C Tables 4.2.6.8 and 6.1.1.4'

loop_
_geom_angle_atom_site_label_1
_geom_angle_atom_site_label_2
_geom_angle_atom_site_label_3
_geom_angle
_geom_angle_site_symmetry_1
_geom_angle_site_symmetry_3
_geom_angle_publ_flag
F1 Ge4 O8 88.6(3) . . ?
F1 Ge4 O14 87.4(3) . 3_665 ?
F1 Ge4 O11 89.7(3) . . ?
F1 Ge4 O4 178.4(4) . . ?
O8 Ge4 O4 89.9(4) . . ?
O14 Ge4 O8 88.7(4) 3_665 . ?
O14 Ge4 O11 176.8(4) 3_665 . ?
O14 Ge4 O4 91.8(4) 3_665 . ?
O11 Ge4 O8 89.9(4) . . ?
O11 Ge4 O4 91.0(4) . . ?
O16 Ge4 F1 89.2(3) 3_665 . ?
O16 Ge4 O8 176.2(4) 3_665 . ?
O16 Ge4 O14 94.4(5) 3_665 3_665 ?
O16 Ge4 O11 86.9(5) 3_665 . ?
O16 Ge4 O4 92.3(4) 3_665 . ?
F2 Ge9 O00K 90.2(4) . . ?
F2 Ge9 O31 177.7(5) . . ?
O18 Ge9 F2 87.7(4) . . ?
O18 Ge9 O00K 90.0(5) . . ?
O18 Ge9 O31 92.5(4) . . ?
O00K Ge9 O31 92.1(5) . . ?
O24 Ge9 F2 88.6(4) . . ?
O24 Ge9 O18 89.0(5) . . ?
O24 Ge9 O00K 178.5(4) . . ?
O24 Ge9 O31 89.1(5) . . ?
O24 Ge9 O28 92.8(5) . . ?
O28 Ge9 F2 88.9(4) . . ?
O28 Ge9 O18 176.1(4) . . ?
O28 Ge9 O00K 88.1(5) . . ?
O28 Ge9 O31 91.0(4) . . ?
O14 Ge6 O6 112.7(5) . 2_655 ?
O14 Ge6 O15 111.5(5) . . ?
O6 Ge6 O15 110.0(5) 2_655 . ?
O13 Ge6 O14 112.1(5) . . ?
O13 Ge6 O6 104.2(6) . 2_655 ?
O13 Ge6 O15 105.8(5) . . ?
O8 Ge5 O7 111.8(5) . . ?
O8 Ge5 O9 111.3(4) . . ?
O8 Ge5 O13 112.6(5) . . ?
O7 Ge5 O9 111.2(5) . . ?
O13 Ge5 O7 105.0(5) . . ?
O13 Ge5 O9 104.6(5) . . ?
O11 Ge3 O9 110.7(4) . . ?
O11 Ge3 O30 110.2(4) . 17 ?
O30 Ge3 O9 105.6(5) 17 . ?
O12 Ge3 O11 115.9(6) . . ?
O12 Ge3 O9 109.8(5) . . ?
O12 Ge3 O30 103.9(6) . 17 ?
O16 Ge7 O2 114.8(5) . 2_655 ?
O15 Ge7 O16 111.7(5) . . ?
O15 Ge7 O2 107.5(5) . 2_655 ?
O17 Ge7 O16 111.5(5) . . ?
O17 Ge7 O2 105.8(6) . 2_655 ?
O17 Ge7 O15 104.9(5) . . ?
O25 Ge11 O28 109.4(5) . . ?
O25 Ge11 O30 102.6(6) . . ?
O25 Ge11 O29 113.7(6) . . ?
O28 Ge11 O29 113.0(6) . . ?
O30 Ge11 O28 112.3(5) . . ?
O30 Ge11 O29 105.4(5) . . ?
O4 Ge2 Ge1 44.7(2) . . ?
O7 Ge2 Ge1 113.7(4) . . ?
O7 Ge2 O4 93.3(5) . . ?
O7 Ge2 O5 92.0(5) . . ?
O7 Ge2 O6 116.4(6) . . ?
O7 Ge2 O3 121.2(6) . . ?
O5 Ge2 Ge1 126.9(3) . . ?
O5 Ge2 O4 171.5(4) . . ?
O6 Ge2 Ge1 115.0(4) . . ?
O6 Ge2 O4 93.8(4) . . ?
O6 Ge2 O5 89.8(5) . . ?
O6 Ge2 O3 122.3(6) . . ?
O3 Ge2 Ge1 35.2(4) . . ?
O3 Ge2 O4 79.9(4) . . ?
O3 Ge2 O5 91.7(5) . . ?
O18 Ge8 O19 109.5(5) . . ?
O18 Ge8 O17 111.3(5) . . ?
O18 Ge8 O20 115.8(5) . . ?
O17 Ge8 O19 110.3(6) . . ?
O20 Ge8 O19 108.2(6) . . ?
O20 Ge8 O17 101.5(5) . . ?
O00K Ge10 O26 106.8(5) . 18_545 ?
O19 Ge10 O00K 111.3(5) . . ?
O19 Ge10 O33 110.6(6) . . ?
O19 Ge10 O26 108.5(6) . 18_545 ?
O33 Ge10 O00K 113.8(5) . . ?
O33 Ge10 O26 105.6(5) . 18_545 ?
O25 Ge14 O22 113.5(5) . . ?
O24 Ge14 O25 104.6(5) . . ?
O24 Ge14 O22 110.1(4) . . ?
O26 Ge14 O25 107.3(5) . . ?
O26 Ge14 O24 114.7(6) . . ?
O26 Ge14 O22 106.7(5) . . ?
O4 Ge1 Ge2 43.3(3) . . ?
O2 Ge1 Ge2 111.2(4) . . ?
O2 Ge1 O4 92.0(4) . . ?
O2 Ge1 O1 92.4(5) . . ?
O2 Ge1 O3 118.9(6) . . ?
O2 Ge1 O12 118.8(5) . . ?
O1 Ge1 Ge2 125.7(4) . . ?
O1 Ge1 O4 169.0(5) . . ?
O1 Ge1 O12 94.3(5) . . ?
O3 Ge1 Ge2 35.6(4) . . ?
O3 Ge1 O4 78.9(4) . . ?
O3 Ge1 O1 90.1(5) . . ?
O3 Ge1 O12 121.8(6) . . ?
O12 Ge1 Ge2 113.0(4) . . ?
O12 Ge1 O4 92.4(4) . . ?
O31 Ge13 Ge12 46.9(3) . . ?
O22 Ge13 Ge12 116.1(4) . . ?
O22 Ge13 O31 92.8(5) . . ?
O22 Ge13 O23 89.0(5) . . ?
O22 Ge13 O20 114.8(6) . . ?
O22 Ge13 O21 119.3(6) . . ?
O23 Ge13 Ge12 126.9(4) . . ?
O23 Ge13 O31 173.5(5) . . ?
O20 Ge13 Ge12 115.8(4) . . ?
O20 Ge13 O31 95.3(5) . . ?
O20 Ge13 O23 89.6(5) . . ?
O21 Ge13 Ge12 34.3(4) . . ?
O21 Ge13 O31 80.9(5) . . ?
O21 Ge13 O23 92.8(5) . . ?
O21 Ge13 O20 125.9(6) . . ?
O31 Ge12 Ge13 43.0(3) . . ?
O32 Ge12 Ge13 127.1(4) . . ?
O32 Ge12 O31 169.5(5) . . ?
O29 Ge12 Ge13 113.9(4) . . ?
O29 Ge12 O31 90.1(4) . . ?
O29 Ge12 O32 92.3(5) . . ?
O29 Ge12 O33 116.4(6) . . ?
O21 Ge12 Ge13 34.4(4) . . ?
O21 Ge12 O31 77.2(5) . . ?
O21 Ge12 O32 92.7(5) . . ?
O21 Ge12 O29 120.6(7) . . ?
O21 Ge12 O33 122.4(6) . . ?
O33 Ge12 Ge13 112.2(4) . . ?
O33 Ge12 O31 95.2(5) . . ?
O33 Ge12 O32 92.9(6) . . ?
Ge5 O8 Ge4 119.1(5) . . ?
Ge6 O14 Ge4 116.9(5) . 2_655 ?
Ge8 O18 Ge9 118.7(6) . . ?
Ge10 O00K Ge9 118.7(5) . . ?
Ge3 O11 Ge4 118.3(4) . . ?
Ge9 O31 Ge13 137.6(6) . . ?
Ge9 O31 Ge12 131.7(6) . . ?
Ge13 O31 Ge12 90.1(3) . . ?
Ge7 O16 Ge4 116.7(5) . 2_655 ?
Ge4 O4 Ge2 134.1(5) . . ?
Ge4 O4 Ge1 133.9(5) . . ?
Ge2 O4 Ge1 92.0(3) . . ?
Ge11 O25 Ge14 120.8(5) . . ?
Ge2 O7 Ge5 122.6(6) . . ?
Ge9 O24 Ge14 121.7(6) . . ?
Ge1 O2 Ge7 123.2(6) . 3_665 ?
Ge11 O28 Ge9 119.0(6) . . ?
Ge2 O6 Ge6 121.1(6) . 3_665 ?
Ge13 O22 Ge14 120.0(5) . . ?
Ge5 O9 Ge3 118.5(6) . . ?
Ge6 O13 Ge5 131.5(6) . . ?
Ge7 O15 Ge6 119.3(6) . . ?
Ge10 O19 Ge8 120.0(7) . . ?
Ge7 O17 Ge8 125.4(6) . . ?
Ge8 O20 Ge13 120.2(6) . . ?
Ge11 O30 Ge3 130.3(6) . 18_545 ?
Ge1 O3 Ge2 109.3(6) . . ?
Ge11 O29 Ge12 123.6(6) . . ?
Ge12 O21 Ge13 111.3(6) . . ?
Ge3 O12 Ge1 122.1(7) . . ?
Ge10 O33 Ge12 122.1(7) . . ?
Ge14 O26 Ge10 141.0(7) . 17 ?

loop_
_geom_bond_atom_site_label_1
_geom_bond_atom_site_label_2
_geom_bond_distance
_geom_bond_site_symmetry_2
_geom_bond_publ_flag
Ge4 F1 1.847(6) . ?
Ge4 O8 1.883(9) . ?
Ge4 O14 1.866(10) 3_665 ?
Ge4 O11 1.876(9) . ?
Ge4 O16 1.846(10) 3_665 ?
Ge4 O4 1.955(8) . ?
Ge9 F2 1.849(7) . ?
Ge9 O18 1.840(10) . ?
Ge9 O00K 1.925(9) . ?
Ge9 O31 1.927(9) . ?
Ge9 O24 1.650(14) . ?
Ge9 O28 1.831(10) . ?
Ge6 O14 1.732(8) . ?
Ge6 O6 1.776(11) 2_655 ?
Ge6 O13 1.719(12) . ?
Ge6 O15 1.791(10) . ?
Ge5 O8 1.723(8) . ?
Ge5 O7 1.752(12) . ?
Ge5 O9 1.753(10) . ?
Ge5 O13 1.752(12) . ?
Ge3 O11 1.735(8) . ?
Ge3 O9 1.770(10) . ?
Ge3 O30 1.744(11) 17 ?
Ge3 O12 1.681(10) . ?
Ge7 O16 1.757(9) . ?
Ge7 O2 1.778(11) 2_655 ?
Ge7 O15 1.744(12) . ?
Ge7 O17 1.742(11) . ?
Ge11 O25 1.619(12) . ?
Ge11 O28 1.729(9) . ?
Ge11 O30 1.723(10) . ?
Ge11 O29 1.747(10) . ?
Ge2 Ge1 2.886(3) . ?
Ge2 O4 1.981(9) . ?
Ge2 O7 1.738(12) . ?
Ge2 O5 1.808(8) . ?
Ge2 O6 1.760(13) . ?
Ge2 O3 1.778(11) . ?
Ge8 O18 1.738(9) . ?
Ge8 O19 1.845(11) . ?
Ge8 O17 1.761(10) . ?
Ge8 O20 1.739(11) . ?
Ge10 O00K 1.730(8) . ?
Ge10 O19 1.685(12) . ?
Ge10 O33 1.722(10) . ?
Ge10 O26 1.832(9) 18_545 ?
Ge14 O25 1.853(10) . ?
Ge14 O24 1.827(10) . ?
Ge14 O22 1.917(11) . ?
Ge14 O26 1.541(10) . ?
Ge1 O4 2.032(8) . ?
Ge1 O2 1.735(14) . ?
Ge1 O1 1.768(9) . ?
Ge1 O3 1.761(11) . ?
Ge1 O12 1.796(12) . ?
Ge13 Ge12 2.883(4) . ?
Ge13 O31 1.967(10) . ?
Ge13 O22 1.632(11) . ?
Ge13 O23 1.820(8) . ?
Ge13 O20 1.780(11) . ?
Ge13 O21 1.749(11) . ?
Ge12 O31 2.105(10) . ?
Ge12 O32 1.785(11) . ?
Ge12 O29 1.752(11) . ?
Ge12 O21 1.742(12) . ?
Ge12 O33 1.766(11) . ?

loop_
_geom_torsion_atom_site_label_1
_geom_torsion_atom_site_label_2
_geom_torsion_atom_site_label_3
_geom_torsion_atom_site_label_4
_geom_torsion
_geom_torsion_site_symmetry_1
_geom_torsion_site_symmetry_2
_geom_torsion_site_symmetry_3
_geom_torsion_site_symmetry_4
_geom_torsion_publ_flag
Ge2 Ge1 O2 Ge7 -47.4(8) . . . 3_665 ?
Ge2 Ge1 O12 Ge3 41.9(8) . . . . ?
Ge1 Ge2 O7 Ge5 -41.7(8) . . . . ?
Ge1 Ge2 O6 Ge6 43.0(9) . . . 3_665 ?
Ge13 Ge12 O29 Ge11 -39.2(10) . . . . ?
Ge13 Ge12 O33 Ge10 42.7(9) . . . . ?
Ge12 Ge13 O22 Ge14 43.8(7) . . . . ?
Ge12 Ge13 O20 Ge8 -42.3(9) . . . . ?
F1 Ge4 O8 Ge5 157.6(5) . . . . ?
F1 Ge4 O11 Ge3 -156.9(6) . . . . ?
F2 Ge9 O18 Ge8 158.9(7) . . . . ?
F2 Ge9 O24 Ge14 -155.8(5) . . . . ?
F2 Ge9 O28 Ge11 157.0(7) . . . . ?
O8 Ge4 O11 Ge3 -68.3(6) . . . . ?
O8 Ge5 O7 Ge2 -52.6(9) . . . . ?
O8 Ge5 O9 Ge3 29.1(8) . . . . ?
O8 Ge5 O13 Ge6 -11.4(11) . . . . ?
O14 Ge4 O8 Ge5 -115.0(5) 3_665 . . . ?
O14 Ge6 O13 Ge5 11.0(11) . . . . ?
O14 Ge6 O15 Ge7 -28.8(8) . . . . ?
O18 Ge9 O24 Ge14 116.5(6) . . . . ?
O18 Ge8 O19 Ge10 27.4(9) . . . . ?
O18 Ge8 O17 Ge7 55.9(10) . . . . ?
O18 Ge8 O20 Ge13 -51.0(10) . . . . ?
O00K Ge9 O18 Ge8 68.7(7) . . . . ?
O00K Ge9 O28 Ge11 -112.7(7) . . . . ?
O00K Ge10 O19 Ge8 -27.8(9) . . . . ?
O00K Ge10 O33 Ge12 51.1(9) . . . . ?
O11 Ge4 O8 Ge5 67.8(5) . . . . ?
O11 Ge3 O9 Ge5 -29.8(8) . . . . ?
O11 Ge3 O12 Ge1 50.6(8) . . . . ?
O31 Ge9 O18 Ge8 -23.4(7) . . . . ?
O31 Ge9 O24 Ge14 24.0(6) . . . . ?
O31 Ge9 O28 Ge11 -20.7(8) . . . . ?
O31 Ge13 O22 Ge14 1.4(7) . . . . ?
O31 Ge13 O20 Ge8 1.9(9) . . . . ?
O31 Ge13 O21 Ge12 -6.2(7) . . . . ?
O31 Ge12 O29 Ge11 -2.2(9) . . . . ?
O31 Ge12 O21 Ge13 5.8(7) . . . . ?
O31 Ge12 O33 Ge10 1.8(8) . . . . ?
O16 Ge4 O11 Ge3 113.8(6) 3_665 . . . ?
O16 Ge7 O15 Ge6 29.0(8) . . . . ?
O16 Ge7 O17 Ge8 -21.4(10) . . . . ?
O4 Ge4 O8 Ge5 -23.2(6) . . . . ?
O4 Ge4 O11 Ge3 21.6(6) . . . . ?
O4 Ge2 O7 Ge5 -0.4(8) . . . . ?
O4 Ge2 O6 Ge6 2.0(8) . . . 3_665 ?
O4 Ge2 O3 Ge1 -0.3(6) . . . . ?
O4 Ge1 O2 Ge7 -7.5(8) . . . 3_665 ?
O4 Ge1 O3 Ge2 0.3(6) . . . . ?
O4 Ge1 O12 Ge3 2.5(7) . . . . ?
O25 Ge11 O28 Ge9 -57.9(8) . . . . ?
O25 Ge11 O30 Ge3 -65.5(10) . . . 18_545 ?
O25 Ge11 O29 Ge12 73.6(9) . . . . ?
O25 Ge14 O24 Ge9 54.2(7) . . . . ?
O25 Ge14 O26 Ge10 116.7(9) . . . 17 ?
O7 Ge5 O8 Ge4 69.7(7) . . . . ?
O7 Ge5 O9 Ge3 -96.2(7) . . . . ?
O7 Ge5 O13 Ge6 110.5(9) . . . . ?
O7 Ge2 O6 Ge6 -93.6(9) . . . 3_665 ?
O7 Ge2 O3 Ge1 87.5(8) . . . . ?
O24 Ge9 O18 Ge8 -112.4(7) . . . . ?
O24 Ge9 O28 Ge11 68.4(7) . . . . ?
O24 Ge14 O25 Ge11 -31.2(8) . . . . ?
O24 Ge14 O26 Ge10 0.9(11) . . . 17 ?
O2 Ge7 O16 Ge4 69.0(8) 2_655 . . 2_655 ?
O2 Ge7 O15 Ge6 -97.8(7) 2_655 . . . ?
O2 Ge7 O17 Ge8 104.0(8) 2_655 . . . ?
O2 Ge1 O3 Ge2 86.4(8) . . . . ?
O2 Ge1 O12 Ge3 -91.1(8) . . . . ?
O28 Ge9 O24 Ge14 -67.0(6) . . . . ?
O28 Ge11 O25 Ge14 35.3(8) . . . . ?
O28 Ge11 O30 Ge3 51.9(11) . . . 18_545 ?
O28 Ge11 O29 Ge12 -51.9(10) . . . . ?
O5 Ge2 O7 Ge5 -173.7(8) . . . . ?
O5 Ge2 O6 Ge6 174.3(8) . . . 3_665 ?
O5 Ge2 O3 Ge1 -179.2(7) . . . . ?
O6 Ge6 O14 Ge4 -71.8(7) 2_655 . . 2_655 ?
O6 Ge6 O13 Ge5 -111.2(9) 2_655 . . . ?
O6 Ge6 O15 Ge7 97.0(7) 2_655 . . . ?
O6 Ge2 O7 Ge5 95.5(8) . . . . ?
O6 Ge2 O3 Ge1 -88.4(8) . . . . ?
O1 Ge1 O2 Ge7 -177.4(8) . . . 3_665 ?
O1 Ge1 O3 Ge2 179.2(8) . . . . ?
O1 Ge1 O12 Ge3 173.8(7) . . . . ?
O22 Ge14 O25 Ge11 88.9(7) . . . . ?
O22 Ge14 O24 Ge9 -68.1(7) . . . . ?
O22 Ge14 O26 Ge10 -121.3(9) . . . 17 ?
O22 Ge13 O20 Ge8 97.4(9) . . . . ?
O22 Ge13 O21 Ge12 -94.2(8) . . . . ?
O9 Ge5 O8 Ge4 -55.2(7) . . . . ?
O9 Ge5 O7 Ge2 72.4(8) . . . . ?
O9 Ge5 O13 Ge6 -132.4(9) . . . . ?
O9 Ge3 O11 Ge4 56.7(7) . . . . ?
O9 Ge3 O12 Ge1 -75.7(8) . . . . ?
O13 Ge6 O14 Ge4 171.1(5) . . . 2_655 ?
O13 Ge6 O15 Ge7 -151.0(6) . . . . ?
O13 Ge5 O8 Ge4 -172.4(5) . . . . ?
O13 Ge5 O7 Ge2 -175.0(7) . . . . ?
O13 Ge5 O9 Ge3 151.0(6) . . . . ?
O23 Ge13 O22 Ge14 175.2(7) . . . . ?
O23 Ge13 O20 Ge8 -173.9(9) . . . . ?
O23 Ge13 O21 Ge12 175.3(7) . . . . ?
O15 Ge6 O14 Ge4 52.6(7) . . . 2_655 ?
O15 Ge6 O13 Ge5 132.8(9) . . . . ?
O15 Ge7 O16 Ge4 -53.7(8) . . . 2_655 ?
O15 Ge7 O17 Ge8 -142.5(8) . . . . ?
O19 Ge8 O18 Ge9 -55.3(8) . . . . ?
O19 Ge8 O17 Ge7 -65.9(9) . . . . ?
O19 Ge8 O20 Ge13 72.2(9) . . . . ?
O19 Ge10 O00K Ge9 54.7(7) . . . . ?
O19 Ge10 O33 Ge12 -74.9(9) . . . . ?
O17 Ge7 O16 Ge4 -170.7(6) . . . 2_655 ?
O17 Ge7 O15 Ge6 149.9(6) . . . . ?
O17 Ge8 O18 Ge9 -177.5(6) . . . . ?
O17 Ge8 O19 Ge10 150.2(7) . . . . ?
O17 Ge8 O20 Ge13 -171.8(8) . . . . ?
O20 Ge8 O18 Ge9 67.3(8) . . . . ?
O20 Ge8 O19 Ge10 -99.6(7) . . . . ?
O20 Ge8 O17 Ge7 179.6(8) . . . . ?
O20 Ge13 O22 Ge14 -95.8(7) . . . . ?
O20 Ge13 O21 Ge12 83.9(9) . . . . ?
O32 Ge12 O29 Ge11 -172.0(9) . . . . ?
O32 Ge12 O21 Ge13 -177.4(8) . . . . ?
O32 Ge12 O33 Ge10 175.0(8) . . . . ?
O30 Ge3 O11 Ge4 173.2(6) 17 . . . ?
O30 Ge3 O9 Ge5 -149.1(6) 17 . . . ?
O30 Ge3 O12 Ge1 171.7(7) 17 . . . ?
O30 Ge11 O25 Ge14 154.7(6) . . . . ?
O30 Ge11 O28 Ge9 -171.1(7) . . . . ?
O30 Ge11 O29 Ge12 -174.8(8) . . . . ?
O3 Ge2 O7 Ge5 -80.6(9) . . . . ?
O3 Ge2 O6 Ge6 82.4(9) . . . 3_665 ?
O3 Ge1 O2 Ge7 -85.9(8) . . . 3_665 ?
O3 Ge1 O12 Ge3 80.9(8) . . . . ?
O29 Ge11 O25 Ge14 -92.0(7) . . . . ?
O29 Ge11 O28 Ge9 69.9(8) . . . . ?
O29 Ge11 O30 Ge3 175.3(9) . . . 18_545 ?
O29 Ge12 O21 Ge13 88.3(8) . . . . ?
O29 Ge12 O33 Ge10 -90.9(8) . . . . ?
O21 Ge13 O22 Ge14 82.5(8) . . . . ?
O21 Ge13 O20 Ge8 -80.7(10) . . . . ?
O21 Ge12 O29 Ge11 -77.4(10) . . . . ?
O21 Ge12 O33 Ge10 80.0(9) . . . . ?
O12 Ge3 O11 Ge4 -69.2(7) . . . . ?
O12 Ge3 O9 Ge5 99.4(7) . . . . ?
O12 Ge1 O2 Ge7 86.4(9) . . . 3_665 ?
O12 Ge1 O3 Ge2 -85.6(8) . . . . ?
O33 Ge10 O00K Ge9 -71.0(7) . . . . ?
O33 Ge10 O19 Ge8 99.7(7) . . . . ?
O33 Ge12 O29 Ge11 93.6(10) . . . . ?
O33 Ge12 O21 Ge13 -82.2(9) . . . . ?
O26 Ge10 O00K Ge9 173.0(5) 18_545 . . . ?
O26 Ge10 O19 Ge8 -145.0(7) 18_545 . . . ?
O26 Ge10 O33 Ge12 167.9(7) 18_545 . . . ?
O26 Ge14 O25 Ge11 -153.4(7) . . . . ?
O26 Ge14 O24 Ge9 171.5(6) . . . . ?

loop_
_smtbx_masks_void_nr
_smtbx_masks_void_average_x
_smtbx_masks_void_average_y
_smtbx_masks_void_average_z
_smtbx_masks_void_volume
_smtbx_masks_void_count_electrons
_smtbx_masks_void_content
1 -0.059 -0.920 -0.842 22966.8 5855.5 ?
2 0.059 0.852 0.035 7.4 21.5 ?
3 0.126 0.607 0.701 7.4 21.5 ?
4 0.148 0.207 0.035 7.4 21.5 ?
5 0.185 0.459 0.632 7.4 21.5 ?
6 0.207 0.059 0.965 7.4 21.5 ?
7 0.274 0.815 0.632 7.4 21.5 ?
8 0.393 0.519 0.701 7.4 21.5 ?
9 0.459 0.274 0.368 7.4 21.5 ?
10 0.481 0.874 0.701 7.4 21.5 ?
11 0.519 0.126 0.299 7.4 21.5 ?
12 0.541 0.726 0.632 7.4 21.5 ?
13 0.607 0.481 0.299 7.4 21.5 ?
14 0.726 0.185 0.368 7.4 21.5 ?
15 0.793 0.941 0.035 7.4 21.5 ?
16 0.815 0.541 0.368 7.4 21.5 ?
17 0.852 0.793 0.965 7.4 21.5 ?
18 0.874 0.393 0.299 7.4 21.5 ?
19 0.941 0.148 0.965 7.4 21.5 ?
